data_7061953
loop_
_publ_author_name
'Lane, Jakob D. E.'
'Greenwood, William J. H.'
'Day, Victor W.'
'Jolliffe, Katrina A.'
'Bowman-James, Kristin'
'Adriaenssens, Louis'

_publ_section_title
;
 Bis[squaramido]ferrocenes as electrochemical sulfate receptors
;
_journal_issue 38
_journal_name_full 'New Journal of Chemistry'
_journal_page_first 18119
_journal_page_last 18123
_journal_paper_doi 10.1039/D2NJ03951F
_journal_volume 46
_journal_year 2022
_chemical_formula_moiety 'C34 H18 F12 Fe N4 O4, 2(C2 H4 O2)'
_chemical_formula_sum 'C38 H26 F12 Fe N4 O8'
_chemical_formula_weight 950.48
_space_group_crystal_system triclinic
_space_group_IT_number 2
_space_group_name_Hall '-P 1'
_space_group_name_H-M_alt 'P -1'
_atom_sites_solution_hydrogens geom
_atom_sites_solution_primary iterative
_audit_creation_date 2021-07-16
_audit_creation_method
;
Olex2 1.3
(compiled 2020.11.12 svn.r5f609507 for OlexSys, GUI svn.r6272)
;
_audit_update_record
;
2021-10-14 deposited with the CCDC.	2022-09-12 downloaded from the CCDC.
;
_cell_angle_alpha 85.440(2)
_cell_angle_beta 74.635(2)
_cell_angle_gamma 72.764(3)
_cell_formula_units_Z 2
_cell_length_a 10.3206(3)
_cell_length_b 13.2397(3)
_cell_length_c 14.9915(3)
_cell_measurement_reflns_used 17028
_cell_measurement_temperature 100(2)
_cell_measurement_theta_max 72.1160
_cell_measurement_theta_min 3.4930
_cell_volume 1886.54(9)
_computing_cell_refinement 'CrysAlisPro 1.171.40.84a (Rigaku OD, 2020)'
_computing_data_collection 'CrysAlisPro 1.171.40.84a (Rigaku OD, 2020)'
_computing_data_reduction 'CrysAlisPro 1.171.40.84a (Rigaku OD, 2020)'
_computing_molecular_graphics 'Olex2 1.3 (Dolomanov et al., 2009)'
_computing_publication_material 'Olex2 1.3 (Dolomanov et al., 2009)'
_computing_structure_refinement 'SHELXL 2018/3 (Sheldrick, 2015)'
_computing_structure_solution 'olex2.solve 1.3 (Bourhis et al., 2015)'
_diffrn_ambient_environment N~2~
_diffrn_ambient_temperature 100(2)
_diffrn_detector 'CCD plate'
_diffrn_detector_area_resol_mean 10.5861
_diffrn_detector_type Atlas
_diffrn_measured_fraction_theta_full 1.000
_diffrn_measured_fraction_theta_max 0.988
_diffrn_measurement_details
;
List of Runs (angles in degrees, time in seconds):

  # Type    Start    End  Width  t~exp~   \w     \q     \k     \f   Frames
#--------------------------------------------------------------------------
  1  \w     -5.00  44.00   1.00    3.00    --  -39.07  19.00-120.00   49
  2  \w     -5.00  44.00   1.00    3.00    --  -39.07  19.00 -90.00   49
  3  \w    -44.00  37.00   1.00    3.00    --  -39.07  57.00  60.00   81
  4  \w     -5.00  44.00   1.00    3.00    --  -39.07  19.00-150.00   49
  5  \w     -5.00  44.00   1.00    3.00    --  -39.07  19.00 150.00   49
  6  \w     -5.00  44.00   1.00    3.00    --  -39.07  19.00 -60.00   49
  7  \w     -5.00  44.00   1.00    3.00    --  -39.07  19.00-180.00   49
  8  \w     61.00 130.00   1.00    3.00    --   39.07 178.00  90.00   69
  9  \w      2.00  31.00   1.00    3.00    --   39.07  86.00 -72.14   29
 10  \w     61.00 130.00   1.00    3.00    --   39.07 178.00-120.00   69
 11  \w     -1.00  29.00   1.00    3.00    --   39.07  90.00-116.36   30
 12  \w    104.00 178.00   1.00   12.00    --  106.69 111.00-150.00   74
 13  \w     61.00 146.00   1.00   12.00    --  106.69 178.00  90.00   85
 14  \w     27.00 109.00   1.00   12.00    --  106.69-111.00 -60.00   82
 15  \w     27.00  57.00   1.00   12.00    --  106.69 -30.00  60.00   30
 16  \w     30.00  72.00   1.00   12.00    --  106.69 -45.00-180.00   42
 17  \w     27.00  57.00   1.00   12.00    --  106.69 -30.00 150.00   30
 18  \w     27.00 109.00   1.00   12.00    --  106.69-111.00 -90.00   82
 19  \w     30.00  93.00   1.00   12.00    --  106.69 -61.00-120.00   63
 20  \w     27.00 109.00   1.00   12.00    --  106.69-111.00  60.00   82
 21  \w     27.00  57.00   1.00   12.00    --  106.69 -30.00 -90.00   30
 22  \w     27.00 109.00   1.00   12.00    --  106.69-111.00-150.00   82
 23  \w     27.00 109.00   1.00   12.00    --  106.69-111.00 150.00   82
 24  \w     73.00 178.00   1.00   12.00    --  106.69  30.00-150.00  105
 25  \w     30.00  72.00   1.00   12.00    --  106.69 -45.00 120.00   42
 26  \w     30.00  72.00   1.00   12.00    --  106.69 -45.00  60.00   42
 27  \w     30.00  72.00   1.00   12.00    --  106.69 -45.00-150.00   42
 28  \w     30.00  72.00   1.00   12.00    --  106.69 -45.00 -60.00   42
 29  \w     78.00 178.00   1.00   12.00    --  106.69  42.00 -62.00  100
 30  \w    104.00 178.00   1.00   12.00    --  106.69 111.00-180.00   74
 31  \w   -117.00 -10.00   1.00    3.00    --  -39.07 -38.00-150.00  107
 32  \w   -115.00  -8.00   1.00    3.00    --  -39.07 -57.00 120.00  107
 33  \w     -5.00  44.00   1.00    3.00    --  -39.07  19.00   0.00   49
 34  \w      0.00  30.00   1.00    3.00    --   39.07  88.00  27.36   30
 35  \w      2.00  31.00   1.00    3.00    --   39.07  86.00 117.79   29
 36  \w      2.00  31.00   1.00    3.00    --   39.07  86.00  68.21   29
 37  \w     -1.00  29.00   1.00    3.00    --   39.07  90.00   0.37   30
 38  \w      1.00  31.00   1.00    3.00    --   39.07  87.00 174.92   30
 39  \w     75.00 178.00   1.00   12.00    --  106.69  61.00-150.00  103
 40  \w     75.00 178.00   1.00   12.00    --  106.69  61.00  79.58  103
 41  \w     75.00 178.00   1.00   12.00    --  106.69  61.00 -30.00  103
 42  \w     75.00 178.00   1.00   12.00    --  106.69  61.00-120.00  103
 43  \w     76.00 178.00   1.00   12.00    --  106.69  56.00 131.10  102
 44  \w     75.00 178.00   1.00   12.00    --  106.69  59.00  36.00  103
 45  \w     76.00 101.00   1.00   12.00    --  106.69  55.00 109.20   25
 46  \w     29.00 178.00   1.00   12.00    --  106.69  15.00  90.00  149
 47  \w     75.00 178.00   1.00   12.00    --  106.69  61.00 -60.00  103
 48  \w     75.00 178.00   1.00   12.00    --  106.69  61.00 150.00  103
;
_diffrn_measurement_device 'four-circle diffractometer'
_diffrn_measurement_device_type 'SuperNova, Dual, Cu at home/near, Atlas'
_diffrn_measurement_method '\w scans'
_diffrn_orient_matrix_type 'CrysAlisPro convention (1999,Acta A55,543-557)'
_diffrn_orient_matrix_UB_11 -0.0868882000
_diffrn_orient_matrix_UB_12 0.0964480000
_diffrn_orient_matrix_UB_13 0.0622619000
_diffrn_orient_matrix_UB_21 0.1147475000
_diffrn_orient_matrix_UB_22 0.0555810000
_diffrn_orient_matrix_UB_23 -0.0399708000
_diffrn_orient_matrix_UB_31 -0.0734047000
_diffrn_orient_matrix_UB_32 0.0495087000
_diffrn_orient_matrix_UB_33 -0.0767027000
_diffrn_radiation_monochromator mirror
_diffrn_radiation_probe x-ray
_diffrn_radiation_type 'Cu K\a'
_diffrn_radiation_wavelength 1.54184
_diffrn_reflns_av_R_equivalents 0.0362
_diffrn_reflns_av_unetI/netI 0.0254
_diffrn_reflns_Laue_measured_fraction_full 1.000
_diffrn_reflns_Laue_measured_fraction_max 0.988
_diffrn_reflns_limit_h_max 12
_diffrn_reflns_limit_h_min -12
_diffrn_reflns_limit_k_max 16
_diffrn_reflns_limit_k_min -16
_diffrn_reflns_limit_l_max 17
_diffrn_reflns_limit_l_min -18
_diffrn_reflns_number 33271
_diffrn_reflns_point_group_measured_fraction_full 1.000
_diffrn_reflns_point_group_measured_fraction_max 0.988
_diffrn_reflns_theta_full 67.684
_diffrn_reflns_theta_max 72.507
_diffrn_reflns_theta_min 3.495
_diffrn_source 'micro-focus sealed X-ray tube'
_diffrn_source_type 'SuperNova (Cu) X-ray Source'
_exptl_absorpt_coefficient_mu 4.297
_exptl_absorpt_correction_T_max 1.000
_exptl_absorpt_correction_T_min 0.364
_exptl_absorpt_correction_type gaussian
_exptl_absorpt_process_details
;
CrysAlisPro 1.171.40.84a (Rigaku Oxford Diffraction, 2020)
Numerical absorption correction based on gaussian integration over
a multifaceted crystal model
Empirical absorption correction using spherical harmonics,
implemented in SCALE3 ABSPACK scaling algorithm.
;
_exptl_crystal_colour 'clear orange'
_exptl_crystal_colour_lustre clear
_exptl_crystal_colour_primary orange
_exptl_crystal_density_diffrn 1.673
_exptl_crystal_description plank
_exptl_crystal_F_000 960
_exptl_crystal_size_max 0.261
_exptl_crystal_size_mid 0.08
_exptl_crystal_size_min 0.054
_refine_diff_density_max 0.490
_refine_diff_density_min -0.376
_refine_diff_density_rms 0.053
_refine_ls_extinction_method none
_refine_ls_goodness_of_fit_ref 1.059
_refine_ls_hydrogen_treatment constr
_refine_ls_matrix_type full
_refine_ls_number_parameters 646
_refine_ls_number_reflns 7395
_refine_ls_number_restraints 730
_refine_ls_restrained_S_all 1.023
_refine_ls_R_factor_all 0.0347
_refine_ls_R_factor_gt 0.0327
_refine_ls_shift/su_max 0.001
_refine_ls_shift/su_mean 0.000
_refine_ls_structure_factor_coef Fsqd
_refine_ls_weighting_details 'w=1/[\s^2^(Fo^2^)+(0.0534P)^2^+0.5445P] where P=(Fo^2^+2Fc^2^)/3'
_refine_ls_weighting_scheme calc
_refine_ls_wR_factor_gt 0.0878
_refine_ls_wR_factor_ref 0.0893
_reflns_Friedel_coverage 0.000
_reflns_number_gt 7045
_reflns_number_total 7395
_reflns_threshold_expression 'I > 2\s(I)'
_cod_data_source_file d2nj03951f2.cif
_cod_data_source_block kaj21_s2300_sn815
_cod_database_code 7061953
_shelx_shelxl_version_number 2018/3
_chemical_oxdiff_formula 'C34 H18 F12 Fe N4 O4'
_chemical_oxdiff_usercomment 'Fc5Ar-AcOH, fomblin y 2'
_shelx_space_group_comment
;
The symmetry employed for this shelxl refinement is uniquely defined
by the following loop, which should always be used as a source of
symmetry information in preference to the above space-group names.
They are only intended as comments.
;
_shelx_estimated_absorpt_t_max 0.801
_shelx_estimated_absorpt_t_min 0.400
_reflns_odcompleteness_completeness 99.97
_reflns_odcompleteness_iscentric 1
_reflns_odcompleteness_theta 67.13
_olex2_refinement_description
;
1. Fixed Uiso
 At 1.2 times of:
  All C(H) groups, All N(H) groups
 At 1.5 times of:
  All C(H,H,H) groups, All O(H) groups
2. Restrained distances
 F3A-C25A \\sim F3-C25 \\sim F2A-C25A \\sim F2-C25 \\sim F1A-C25A \\sim F1-C25
\\sim F7A-C33A \\sim F7-C33
 \\sim F8-C33 \\sim F8-C33A \\sim F9A-C33A \\sim F9-C33 \\sim F11-C34 \\sim
F12-C34 \\sim F10-C34 \\sim F4-C26
 \\sim F5-C26 \\sim F6-C26
 with sigma of 0.02
 C20-C25 \\sim C22-C25 \\sim C20-C25A \\sim C22-C25A \\sim C22-C26 \\sim
C24-C26 \\sim C28-C33 \\sim C30-
 C33 \\sim C28-C33A \\sim C30-C33A \\sim C30-C34 \\sim C32-C34
 with sigma of 0.02
 C26-C23 \\sim C34-C31 \\sim C33-C29 \\sim C33A-C29 \\sim C25A-C21 \\sim C25-C21
 with sigma of 0.02
 F1-F2 \\sim F1-F3 \\sim F2-F3 \\sim F1A-F2A \\sim F1A-F3A \\sim F2A-F3A \\sim
F4-F5 \\sim F4-F6 \\sim F5-F6 ~
 F7-F8 \\sim F7-F9 \\sim F8-F9 \\sim F7A-F8A \\sim F7A-F9A \\sim F8A-F9A \\sim
F10-F11 \\sim F10-F12 \\sim F11-
 F12
 with sigma of 0.02
3. Uiso/Uaniso restraints and constraints
F7 \\sim F8 \\sim F9 \\sim C33 \\sim F9A \\sim F7A \\sim C33A \\sim F8A \\sim
F1 \\sim F2 \\sim F3 \\sim C25 \\sim F3A \\sim C25A \\sim F1A \\sim F2A \\sim
C29 \\sim C21: within 2A with sigma of 0.01 and sigma for terminal atoms of
0.02 within 2A
4. Rigid body (RIGU) restrains
 F7, F8, F9, C33, F9A, F7A, C33A, F8A, F1, F2, F3, C25, F3A, C25A, F1A, F2A,
 C21, C29
 with sigma for 1-2 distances of 0.004 and sigma for 1-3 distances of 0.004
5. Others
 Sof(F3A)=Sof(C25A)=Sof(F1A)=Sof(F2A)=1-FVAR(1)
 Sof(F1)=Sof(F2)=Sof(F3)=Sof(C25)=FVAR(1)
 Sof(F9A)=Sof(F7A)=Sof(C33A)=Sof(F8A)=1-FVAR(2)
 Sof(F7)=Sof(F8)=Sof(F9)=Sof(C33)=FVAR(2)
6.a Aromatic/amide H refined with riding coordinates:
 N1(H1), N2(H2), N3(H3), N4(H4), C10(H10), C11(H11), C12(H12), C13(H13),
 C15(H15), C16(H16), C17(H17), C18(H18), C20(H20), C22(H22), C24(H24), C28(H28),
  C30(H30), C32(H32)
6.b Idealised Me refined as rotating group:
 C36(H36A,H36B,H36C), C38(H38A,H38B,H38C)
6.c Idealised tetrahedral OH refined as rotating group:
 O5(H5), O7(H7)
;
_olex2_exptl_crystal_mounting_method 'in paraonte on a micromount'
_olex2_submission_special_instructions 'No special instructions were received'
_oxdiff_exptl_absorpt_empirical_details
;
Empirical correction (ABSPACK) includes:
- Absorption correction using spherical harmonics
- Frame scaling
;
_oxdiff_exptl_absorpt_empirical_full_max 1.464
_oxdiff_exptl_absorpt_empirical_full_min 0.760

loop_
_space_group_symop_operation_xyz
'x, y, z'
'-x, -y, -z'

loop_
_atom_site_label
_atom_site_type_symbol
_atom_site_fract_x
_atom_site_fract_y
_atom_site_fract_z
_atom_site_U_iso_or_equiv
_atom_site_adp_type
_atom_site_occupancy
_atom_site_site_symmetry_order
_atom_site_calc_flag
_atom_site_refinement_flags_posn
_atom_site_refinement_flags_adp
_atom_site_refinement_flags_occupancy
_atom_site_disorder_assembly
_atom_site_disorder_group
Fe1 Fe 0.26802(2) 0.32340(2) 0.23806(2) 0.01679(8) Uani 1 1 d . . . . .
F1 F 0.7330(16) 0.0764(12) 0.7835(10) 0.0359(17) Uani 0.49(3) 1 d D U P A 1
F2 F 0.5743(12) 0.2024(10) 0.8653(9) 0.049(2) Uani 0.49(3) 1 d D U P A 1
F3 F 0.6218(14) 0.0450(12) 0.9210(7) 0.0439(17) Uani 0.49(3) 1 d D U P A 1
F4 F 0.18456(15) -0.03720(13) 0.97288(8) 0.0513(4) Uani 1 1 d D . . . .
F5 F 0.19714(14) -0.12459(11) 0.85555(9) 0.0484(3) Uani 1 1 d D . . . .
F6 F 0.05555(12) 0.03065(12) 0.88086(10) 0.0527(4) Uani 1 1 d D . . . .
F7 F 0.517(2) 0.4326(18) 0.8391(13) 0.031(2) Uani 0.30(3) 1 d D U P B 1
F8 F 0.349(2) 0.5773(14) 0.8594(15) 0.038(2) Uani 0.30(3) 1 d D U P B 1
F9 F 0.3756(18) 0.471(2) 0.9731(6) 0.038(2) Uani 0.30(3) 1 d D U P B 1
F10 F -0.08584(12) 0.26722(11) 0.95189(8) 0.0401(3) Uani 1 1 d D . . . .
F11 F 0.08601(13) 0.19157(10) 1.01095(9) 0.0421(3) Uani 1 1 d D . . . .
F12 F -0.03954(14) 0.34801(11) 1.05338(8) 0.0454(3) Uani 1 1 d D . . . .
O1 O 0.06530(12) 0.14657(10) 0.42295(9) 0.0268(3) Uani 1 1 d . . . . .
O2 O 0.07456(12) 0.07868(10) 0.63033(9) 0.0271(3) Uani 1 1 d . . . . .
O3 O 0.51448(12) 0.40915(10) 0.38076(8) 0.0250(3) Uani 1 1 d . . . . .
O4 O 0.53538(12) 0.34437(9) 0.59123(8) 0.0220(2) Uani 1 1 d . . . . .
N1 N 0.39474(13) 0.15998(10) 0.37536(9) 0.0168(3) Uani 1 1 d . . . . .
H1 H 0.474562 0.160228 0.385908 0.020 Uiso 1 1 calc R U . . .
N2 N 0.40496(13) 0.10229(10) 0.58309(9) 0.0167(3) Uani 1 1 d . . . . .
H2 H 0.484195 0.111413 0.548691 0.020 Uiso 1 1 calc R U . . .
N3 N 0.17978(13) 0.39647(10) 0.44412(9) 0.0161(3) Uani 1 1 d . . . . .
H3 H 0.103351 0.385821 0.481419 0.019 Uiso 1 1 calc R U . . .
N4 N 0.20034(13) 0.35263(11) 0.65114(9) 0.0179(3) Uani 1 1 d . . . . .
H4 H 0.128031 0.335416 0.643286 0.022 Uiso 1 1 calc R U . . .
C1 C 0.30001(16) 0.13648(12) 0.44687(11) 0.0167(3) Uani 1 1 d . . . . .
C2 C 0.15573(16) 0.13040(12) 0.46587(12) 0.0201(3) Uani 1 1 d . . . . .
C3 C 0.15871(16) 0.10012(12) 0.56371(12) 0.0202(3) Uani 1 1 d . . . . .
C4 C 0.30385(16) 0.10967(12) 0.54012(11) 0.0164(3) Uani 1 1 d . . . . .
C5 C 0.28495(16) 0.38899(11) 0.48157(10) 0.0158(3) Uani 1 1 d . . . . .
C6 C 0.43360(16) 0.39324(12) 0.45157(11) 0.0185(3) Uani 1 1 d . . . . .
C7 C 0.44176(16) 0.36604(12) 0.55002(11) 0.0173(3) Uani 1 1 d . . . . .
C8 C 0.29479(16) 0.36889(12) 0.57433(11) 0.0161(3) Uani 1 1 d . . . . .
C9 C 0.38056(16) 0.18453(12) 0.28446(11) 0.0181(3) Uani 1 1 d . . . . .
C10 C 0.47128(17) 0.23333(13) 0.21866(11) 0.0215(3) Uani 1 1 d . . . . .
H10 H 0.545251 0.255626 0.229425 0.026 Uiso 1 1 calc R U . . .
C11 C 0.43082(18) 0.24258(14) 0.13376(12) 0.0256(4) Uani 1 1 d . . . . .
H11 H 0.473997 0.271231 0.077572 0.031 Uiso 1 1 calc R U . . .
C12 C 0.31426(19) 0.20125(14) 0.14823(12) 0.0255(4) Uani 1 1 d . . . . .
H12 H 0.265919 0.198246 0.103124 0.031 Uiso 1 1 calc R U . . .
C13 C 0.28180(18) 0.16505(13) 0.24155(12) 0.0222(3) Uani 1 1 d . . . . .
H13 H 0.208760 0.134031 0.269723 0.027 Uiso 1 1 calc R U . . .
C14 C 0.17659(16) 0.41964(12) 0.35102(11) 0.0173(3) Uani 1 1 d . . . . .
C15 C 0.26672(17) 0.46575(12) 0.28214(11) 0.0200(3) Uani 1 1 d . . . . .
H15 H 0.346013 0.483986 0.288825 0.024 Uiso 1 1 calc R U . . .
C16 C 0.21517(19) 0.47936(13) 0.20110(11) 0.0233(3) Uani 1 1 d . . . . .
H16 H 0.254117 0.509089 0.144216 0.028 Uiso 1 1 calc R U . . .
C17 C 0.09566(18) 0.44086(13) 0.21996(11) 0.0231(3) Uani 1 1 d . . . . .
H17 H 0.041510 0.440182 0.177818 0.028 Uiso 1 1 calc R U . . .
C18 C 0.07123(16) 0.40341(13) 0.31321(11) 0.0200(3) Uani 1 1 d . . . . .
H18 H -0.001584 0.373316 0.344243 0.024 Uiso 1 1 calc R U . . .
C19 C 0.39720(16) 0.08137(12) 0.67789(11) 0.0177(3) Uani 1 1 d . . . . .
C20 C 0.49642(18) 0.10362(13) 0.71438(11) 0.0213(3) Uani 1 1 d D . . . .
H20 H 0.566242 0.132582 0.676346 0.026 Uiso 1 1 calc R U . . .
C21 C 0.49178(19) 0.08279(13) 0.80746(12) 0.0246(3) Uani 1 1 d D U . . .
C22 C 0.39072(19) 0.04109(13) 0.86456(11) 0.0247(3) Uani 1 1 d D . . . .
H22 H 0.388038 0.027979 0.928161 0.030 Uiso 1 1 calc R U . . .
C23 C 0.29390(17) 0.01906(13) 0.82652(11) 0.0227(3) Uani 1 1 d D . . . .
C24 C 0.29608(17) 0.03818(13) 0.73384(11) 0.0210(3) Uani 1 1 d D . . . .
H24 H 0.229118 0.021902 0.708862 0.025 Uiso 1 1 calc R U . . .
C25 C 0.6058(11) 0.1004(10) 0.8444(7) 0.0304(17) Uani 0.49(3) 1 d D U P A 1
C26 C 0.18309(19) -0.02804(16) 0.88478(12) 0.0300(4) Uani 1 1 d D . . . .
C27 C 0.20671(16) 0.36067(12) 0.74293(11) 0.0170(3) Uani 1 1 d . . . . .
C28 C 0.28888(16) 0.41574(13) 0.76596(11) 0.0194(3) Uani 1 1 d D . . . .
H28 H 0.347379 0.446758 0.719135 0.023 Uiso 1 1 calc R U . . .
C29 C 0.28408(17) 0.42472(14) 0.85881(11) 0.0220(3) Uani 1 1 d D U . . .
C30 C 0.19727(17) 0.38212(13) 0.92868(11) 0.0219(3) Uani 1 1 d D . . . .
H30 H 0.194871 0.389020 0.991735 0.026 Uiso 1 1 calc R U . . .
C31 C 0.11391(16) 0.32913(13) 0.90424(11) 0.0200(3) Uani 1 1 d D . . . .
C32 C 0.11913(16) 0.31672(12) 0.81228(11) 0.0188(3) Uani 1 1 d D . . . .
H32 H 0.063538 0.278597 0.796492 0.023 Uiso 1 1 calc R U . . .
C33 C 0.3832(17) 0.4757(15) 0.8826(9) 0.028(2) Uani 0.30(3) 1 d D U P B 1
C34 C 0.01720(18) 0.28454(15) 0.97949(12) 0.0258(4) Uani 1 1 d D . . . .
O5 O 0.81401(12) 0.12607(9) 0.49330(8) 0.0216(2) Uani 1 1 d . . . . .
H5 H 0.894154 0.134660 0.473418 0.032 Uiso 1 1 calc R U . . .
O6 O 0.62516(11) 0.14677(9) 0.44566(8) 0.0211(2) Uani 1 1 d . . . . .
C35 C 0.74328(16) 0.15698(12) 0.43019(11) 0.0184(3) Uani 1 1 d . . . . .
C36 C 0.81038(18) 0.20368(16) 0.34227(12) 0.0279(4) Uani 1 1 d . . . . .
H36A H 0.895519 0.150936 0.309814 0.042 Uiso 1 1 calc R U . . .
H36B H 0.834813 0.265581 0.356590 0.042 Uiso 1 1 calc R U . . .
H36C H 0.744744 0.225115 0.302844 0.042 Uiso 1 1 calc R U . . .
O7 O -0.21288(12) 0.36616(9) 0.53488(8) 0.0203(2) Uani 1 1 d . . . . .
H7 H -0.292583 0.356514 0.553368 0.030 Uiso 1 1 calc R U . . .
O8 O -0.02155(11) 0.33657(9) 0.58212(8) 0.0207(2) Uani 1 1 d . . . . .
C37 C -0.14044(16) 0.32866(12) 0.59677(11) 0.0174(3) Uani 1 1 d . . . . .
C38 C -0.20576(17) 0.27515(14) 0.68093(11) 0.0223(3) Uani 1 1 d . . . . .
H38A H -0.186739 0.200138 0.667560 0.034 Uiso 1 1 calc R U . . .
H38B H -0.307310 0.308437 0.698370 0.034 Uiso 1 1 calc R U . . .
H38C H -0.166017 0.281840 0.731976 0.034 Uiso 1 1 calc R U . . .
F3A F 0.5829(15) 0.0806(13) 0.9363(6) 0.0451(18) Uani 0.51(3) 1 d D U P A 2
C25A C 0.5903(11) 0.1160(10) 0.8494(6) 0.0287(17) Uani 0.51(3) 1 d D U P A 2
F1A F 0.7227(16) 0.0743(11) 0.8011(11) 0.0371(18) Uani 0.51(3) 1 d D U P A 2
F2A F 0.5678(9) 0.2205(8) 0.8516(8) 0.0337(14) Uani 0.51(3) 1 d D U P A 2
F9A F 0.3381(10) 0.5097(9) 0.9718(3) 0.0421(13) Uani 0.70(3) 1 d D U P B 2
F7A F 0.5069(10) 0.4361(8) 0.8568(8) 0.0450(14) Uani 0.70(3) 1 d D U P B 2
C33A C 0.3705(7) 0.4878(6) 0.8817(4) 0.0273(11) Uani 0.70(3) 1 d D U P B 2
F8A F 0.3564(11) 0.5815(6) 0.8375(6) 0.0383(10) Uani 0.70(3) 1 d D U P B 2

loop_
_atom_site_aniso_label
_atom_site_aniso_U_11
_atom_site_aniso_U_22
_atom_site_aniso_U_33
_atom_site_aniso_U_23
_atom_site_aniso_U_13
_atom_site_aniso_U_12
Fe1 0.01784(13) 0.01949(13) 0.01317(13) 0.00359(9) -0.00874(9) -0.00223(9)
F1 0.039(3) 0.047(3) 0.036(4) 0.024(3) -0.026(2) -0.026(2)
F2 0.085(4) 0.037(3) 0.043(4) 0.005(2) -0.033(3) -0.031(2)
F3 0.064(4) 0.061(4) 0.029(2) 0.028(2) -0.034(2) -0.038(3)
F4 0.0534(8) 0.0883(11) 0.0204(6) 0.0163(6) -0.0059(5) -0.0399(8)
F5 0.0490(7) 0.0476(7) 0.0466(7) 0.0003(6) 0.0084(6) -0.0290(6)
F6 0.0221(6) 0.0722(9) 0.0530(8) 0.0241(7) -0.0021(5) -0.0103(6)
F7 0.024(3) 0.054(5) 0.024(4) 0.004(3) -0.005(2) -0.024(3)
F8 0.048(4) 0.037(4) 0.037(6) -0.001(4) -0.009(5) -0.026(3)
F9 0.047(5) 0.067(6) 0.016(2) 0.001(3) -0.009(2) -0.041(4)
F10 0.0353(6) 0.0702(8) 0.0268(6) 0.0103(5) -0.0093(5) -0.0344(6)
F11 0.0455(7) 0.0464(7) 0.0368(6) 0.0223(5) -0.0126(5) -0.0206(6)
F12 0.0486(7) 0.0593(8) 0.0276(6) -0.0112(5) 0.0113(5) -0.0304(6)
O1 0.0179(6) 0.0385(7) 0.0280(6) 0.0081(5) -0.0134(5) -0.0096(5)
O2 0.0172(5) 0.0352(7) 0.0278(6) 0.0108(5) -0.0059(5) -0.0086(5)
O3 0.0202(6) 0.0344(6) 0.0203(6) 0.0070(5) -0.0043(5) -0.0102(5)
O4 0.0164(5) 0.0303(6) 0.0215(6) 0.0012(5) -0.0097(4) -0.0057(4)
N1 0.0139(6) 0.0210(6) 0.0167(6) 0.0047(5) -0.0091(5) -0.0034(5)
N2 0.0149(6) 0.0209(6) 0.0147(6) 0.0062(5) -0.0064(5) -0.0049(5)
N3 0.0155(6) 0.0207(6) 0.0130(6) 0.0044(5) -0.0061(5) -0.0054(5)
N4 0.0156(6) 0.0260(7) 0.0144(6) 0.0024(5) -0.0073(5) -0.0066(5)
C1 0.0158(7) 0.0159(7) 0.0190(7) 0.0033(6) -0.0090(6) -0.0021(5)
C2 0.0165(7) 0.0202(7) 0.0243(8) 0.0040(6) -0.0087(6) -0.0043(6)
C3 0.0155(7) 0.0205(7) 0.0245(8) 0.0047(6) -0.0081(6) -0.0034(6)
C4 0.0152(7) 0.0158(7) 0.0179(7) 0.0038(5) -0.0060(6) -0.0033(5)
C5 0.0166(7) 0.0159(7) 0.0152(7) 0.0031(5) -0.0062(5) -0.0041(5)
C6 0.0167(7) 0.0194(7) 0.0203(8) 0.0031(6) -0.0071(6) -0.0054(6)
C7 0.0156(7) 0.0188(7) 0.0177(7) 0.0015(6) -0.0058(6) -0.0044(6)
C8 0.0164(7) 0.0174(7) 0.0156(7) 0.0025(5) -0.0079(6) -0.0037(5)
C9 0.0185(7) 0.0189(7) 0.0156(7) 0.0020(6) -0.0085(6) -0.0003(6)
C10 0.0174(7) 0.0259(8) 0.0178(8) 0.0031(6) -0.0057(6) -0.0011(6)
C11 0.0265(8) 0.0288(9) 0.0153(8) 0.0013(6) -0.0054(6) 0.0013(7)
C12 0.0318(9) 0.0249(8) 0.0195(8) -0.0027(6) -0.0148(7) 0.0003(7)
C13 0.0252(8) 0.0192(7) 0.0236(8) 0.0000(6) -0.0129(7) -0.0024(6)
C14 0.0190(7) 0.0181(7) 0.0145(7) 0.0025(5) -0.0080(6) -0.0020(6)
C15 0.0244(8) 0.0188(7) 0.0168(7) 0.0036(6) -0.0074(6) -0.0053(6)
C16 0.0301(9) 0.0202(8) 0.0174(8) 0.0059(6) -0.0100(7) -0.0018(6)
C17 0.0245(8) 0.0247(8) 0.0189(8) 0.0024(6) -0.0130(6) 0.0010(6)
C18 0.0162(7) 0.0234(8) 0.0190(8) 0.0018(6) -0.0086(6) -0.0006(6)
C19 0.0184(7) 0.0164(7) 0.0164(7) 0.0038(6) -0.0062(6) -0.0013(6)
C20 0.0251(8) 0.0221(8) 0.0194(8) 0.0072(6) -0.0098(6) -0.0090(6)
C21 0.0339(9) 0.0244(8) 0.0212(8) 0.0072(6) -0.0153(7) -0.0111(7)
C22 0.0323(9) 0.0257(8) 0.0158(8) 0.0065(6) -0.0090(7) -0.0070(7)
C23 0.0216(8) 0.0248(8) 0.0173(8) 0.0051(6) -0.0030(6) -0.0032(6)
C24 0.0188(7) 0.0237(8) 0.0190(8) 0.0050(6) -0.0058(6) -0.0041(6)
C25 0.048(3) 0.031(3) 0.025(3) 0.017(2) -0.020(2) -0.026(3)
C26 0.0260(9) 0.0403(10) 0.0208(9) 0.0078(7) -0.0035(7) -0.0095(8)
C27 0.0151(7) 0.0193(7) 0.0156(7) 0.0026(6) -0.0076(6) -0.0007(6)
C28 0.0196(7) 0.0230(8) 0.0158(7) 0.0034(6) -0.0053(6) -0.0066(6)
C29 0.0218(8) 0.0287(8) 0.0186(8) 0.0012(6) -0.0073(6) -0.0104(6)
C30 0.0240(8) 0.0284(8) 0.0148(7) 0.0027(6) -0.0067(6) -0.0089(6)
C31 0.0188(7) 0.0229(8) 0.0173(8) 0.0041(6) -0.0054(6) -0.0050(6)
C32 0.0161(7) 0.0218(7) 0.0186(8) 0.0022(6) -0.0069(6) -0.0040(6)
C33 0.034(4) 0.041(4) 0.016(3) 0.001(3) -0.006(3) -0.022(3)
C34 0.0265(8) 0.0351(9) 0.0185(8) 0.0026(7) -0.0058(7) -0.0137(7)
O5 0.0176(5) 0.0291(6) 0.0213(6) 0.0064(5) -0.0106(4) -0.0083(4)
O6 0.0158(5) 0.0286(6) 0.0214(6) 0.0052(4) -0.0084(4) -0.0082(4)
C35 0.0173(7) 0.0200(7) 0.0187(7) 0.0024(6) -0.0068(6) -0.0050(6)
C36 0.0224(8) 0.0414(10) 0.0237(9) 0.0122(7) -0.0099(7) -0.0143(7)
O7 0.0172(5) 0.0262(6) 0.0202(6) 0.0059(4) -0.0091(4) -0.0080(4)
O8 0.0162(5) 0.0277(6) 0.0200(6) 0.0034(4) -0.0065(4) -0.0082(4)
C37 0.0170(7) 0.0191(7) 0.0170(7) 0.0008(6) -0.0063(6) -0.0049(6)
C38 0.0202(8) 0.0282(8) 0.0201(8) 0.0071(6) -0.0077(6) -0.0087(6)
F3A 0.065(4) 0.066(4) 0.027(2) 0.025(2) -0.030(2) -0.043(3)
C25A 0.040(3) 0.033(3) 0.021(2) 0.011(2) -0.019(2) -0.015(2)
F1A 0.037(3) 0.044(3) 0.041(4) 0.007(3) -0.024(3) -0.016(2)
F2A 0.046(2) 0.032(2) 0.031(3) 0.0066(18) -0.0130(18) -0.0209(17)
F9A 0.059(3) 0.066(3) 0.0157(10) -0.0023(14) -0.0064(12) -0.042(3)
F7A 0.031(2) 0.0594(19) 0.054(4) -0.009(3) -0.014(2) -0.0206(16)
C33A 0.0314(19) 0.040(2) 0.0151(16) 0.0014(15) -0.0040(14) -0.0194(17)
F8A 0.0592(19) 0.0408(14) 0.025(2) 0.0057(13) -0.0101(18) -0.0321(12)

loop_
_atom_type_symbol
_atom_type_description
_atom_type_scat_dispersion_real
_atom_type_scat_dispersion_imag
_atom_type_scat_source
C C 0.0181 0.0091 'International Tables Vol C Tables 4.2.6.8 and 6.1.1.4'
H H 0.0000 0.0000 'International Tables Vol C Tables 4.2.6.8 and 6.1.1.4'
F F 0.0727 0.0534 'International Tables Vol C Tables 4.2.6.8 and 6.1.1.4'
Fe Fe -1.1336 3.1974 'International Tables Vol C Tables 4.2.6.8 and 6.1.1.4'
N N 0.0311 0.0180 'International Tables Vol C Tables 4.2.6.8 and 6.1.1.4'
O O 0.0492 0.0322 'International Tables Vol C Tables 4.2.6.8 and 6.1.1.4'

loop_
_exptl_crystal_face_index_h
_exptl_crystal_face_index_k
_exptl_crystal_face_index_l
_exptl_crystal_face_perp_dist
0 0 1 0.0144
0 0 -1 0.0394
0 -1 -1 0.0793
-1 -1 0 0.0447
1 1 0 0.0197
0 5 -3 0.0777
-3 5 -5 0.1004

loop_
_geom_angle_atom_site_label_1
_geom_angle_atom_site_label_2
_geom_angle_atom_site_label_3
_geom_angle
_geom_angle_site_symmetry_1
_geom_angle_site_symmetry_3
_geom_angle_publ_flag
C9 Fe1 C11 68.39(6) . . ?
C9 Fe1 C12 68.20(6) . . ?
C9 Fe1 C13 40.87(6) . . ?
C9 Fe1 C16 158.44(7) . . ?
C9 Fe1 C17 158.42(7) . . ?
C9 Fe1 C18 121.40(6) . . ?
C10 Fe1 C9 40.91(6) . . ?
C10 Fe1 C11 40.80(7) . . ?
C10 Fe1 C12 68.57(7) . . ?
C10 Fe1 C13 69.16(7) . . ?
C10 Fe1 C14 119.39(6) . . ?
C10 Fe1 C15 104.32(7) . . ?
C10 Fe1 C16 122.36(7) . . ?
C10 Fe1 C17 160.28(7) . . ?
C10 Fe1 C18 155.95(7) . . ?
C11 Fe1 C13 68.73(7) . . ?
C12 Fe1 C11 40.58(7) . . ?
C12 Fe1 C13 40.70(7) . . ?
C12 Fe1 C17 110.27(7) . . ?
C12 Fe1 C18 125.87(7) . . ?
C14 Fe1 C9 105.84(6) . . ?
C14 Fe1 C11 155.67(7) . . ?
C14 Fe1 C12 161.23(7) . . ?
C14 Fe1 C13 123.29(7) . . ?
C14 Fe1 C15 40.87(6) . . ?
C14 Fe1 C16 68.34(6) . . ?
C14 Fe1 C17 68.33(6) . . ?
C14 Fe1 C18 40.77(6) . . ?
C15 Fe1 C9 121.15(6) . . ?
C15 Fe1 C11 120.37(7) . . ?
C15 Fe1 C12 157.58(7) . . ?
C15 Fe1 C13 158.61(7) . . ?
C15 Fe1 C16 40.95(7) . . ?
C15 Fe1 C17 68.91(7) . . ?
C15 Fe1 C18 69.12(7) . . ?
C16 Fe1 C11 107.87(7) . . ?
C16 Fe1 C12 123.69(7) . . ?
C16 Fe1 C13 159.50(7) . . ?
C16 Fe1 C17 40.68(7) . . ?
C16 Fe1 C18 68.62(7) . . ?
C17 Fe1 C11 125.46(7) . . ?
C17 Fe1 C13 123.71(7) . . ?
C17 Fe1 C18 40.74(6) . . ?
C18 Fe1 C11 162.33(7) . . ?
C18 Fe1 C13 108.12(7) . . ?
C1 N1 H1 116.6 . . ?
C1 N1 C9 126.84(13) . . ?
C9 N1 H1 116.6 . . ?
C4 N2 H2 116.7 . . ?
C4 N2 C19 126.62(13) . . ?
C19 N2 H2 116.7 . . ?
C5 N3 H3 116.4 . . ?
C5 N3 C14 127.25(13) . . ?
C14 N3 H3 116.4 . . ?
C8 N4 H4 117.0 . . ?
C8 N4 C27 125.95(13) . . ?
C27 N4 H4 117.0 . . ?
N1 C1 C2 137.38(15) . . ?
N1 C1 C4 131.43(14) . . ?
C4 C1 C2 91.16(13) . . ?
O1 C2 C1 136.67(16) . . ?
O1 C2 C3 133.65(15) . . ?
C1 C2 C3 89.63(12) . . ?
O2 C3 C2 133.88(15) . . ?
O2 C3 C4 138.56(16) . . ?
C4 C3 C2 87.56(12) . . ?
N2 C4 C1 130.13(14) . . ?
N2 C4 C3 138.18(15) . . ?
C1 C4 C3 91.64(13) . . ?
N3 C5 C6 138.53(14) . . ?
N3 C5 C8 130.51(14) . . ?
C8 C5 C6 90.94(12) . . ?
O3 C6 C5 137.48(15) . . ?
O3 C6 C7 135.25(15) . . ?
C5 C6 C7 87.27(12) . . ?
O4 C7 C6 135.44(14) . . ?
O4 C7 C8 135.27(15) . . ?
C8 C7 C6 89.17(12) . . ?
N4 C8 C5 130.99(14) . . ?
N4 C8 C7 136.40(14) . . ?
C5 C8 C7 92.48(12) . . ?
N1 C9 Fe1 127.45(11) . . ?
N1 C9 C10 122.58(14) . . ?
N1 C9 C13 128.57(15) . . ?
C10 C9 Fe1 69.40(9) . . ?
C10 C9 C13 108.84(14) . . ?
C13 C9 Fe1 70.07(9) . . ?
Fe1 C10 H10 125.5 . . ?
C9 C10 Fe1 69.69(9) . . ?
C9 C10 H10 126.2 . . ?
C9 C10 C11 107.62(15) . . ?
C11 C10 Fe1 70.20(9) . . ?
C11 C10 H10 126.2 . . ?
Fe1 C11 H11 126.9 . . ?
C10 C11 Fe1 69.01(9) . . ?
C10 C11 H11 126.1 . . ?
C12 C11 Fe1 69.56(10) . . ?
C12 C11 C10 107.85(15) . . ?
C12 C11 H11 126.1 . . ?
Fe1 C12 H12 126.3 . . ?
C11 C12 Fe1 69.86(10) . . ?
C11 C12 H12 125.5 . . ?
C11 C12 C13 108.92(15) . . ?
C13 C12 Fe1 69.86(9) . . ?
C13 C12 H12 125.5 . . ?
Fe1 C13 H13 126.4 . . ?
C9 C13 Fe1 69.06(9) . . ?
C9 C13 H13 126.6 . . ?
C12 C13 Fe1 69.44(9) . . ?
C12 C13 C9 106.76(15) . . ?
C12 C13 H13 126.6 . . ?
N3 C14 Fe1 128.80(11) . . ?
N3 C14 C15 128.35(14) . . ?
N3 C14 C18 122.47(14) . . ?
C15 C14 Fe1 69.58(9) . . ?
C15 C14 C18 109.10(14) . . ?
C18 C14 Fe1 70.10(9) . . ?
Fe1 C15 H15 125.9 . . ?
C14 C15 Fe1 69.55(9) . . ?
C14 C15 H15 126.5 . . ?
C14 C15 C16 107.00(14) . . ?
C16 C15 Fe1 69.63(9) . . ?
C16 C15 H15 126.5 . . ?
Fe1 C16 H16 126.5 . . ?
C15 C16 Fe1 69.42(9) . . ?
C15 C16 H16 125.7 . . ?
C17 C16 Fe1 69.91(9) . . ?
C17 C16 C15 108.51(14) . . ?
C17 C16 H16 125.7 . . ?
Fe1 C17 H17 126.5 . . ?
C16 C17 Fe1 69.41(9) . . ?
C16 C17 H17 125.9 . . ?
C16 C17 C18 108.19(14) . . ?
C18 C17 Fe1 69.75(9) . . ?
C18 C17 H17 125.9 . . ?
Fe1 C18 H18 126.5 . . ?
C14 C18 Fe1 69.13(9) . . ?
C14 C18 C17 107.19(14) . . ?
C14 C18 H18 126.4 . . ?
C17 C18 Fe1 69.51(9) . . ?
C17 C18 H18 126.4 . . ?
C20 C19 N2 117.86(14) . . ?
C24 C19 N2 121.97(14) . . ?
C24 C19 C20 120.16(15) . . ?
C19 C20 H20 120.5 . . ?
C19 C20 C21 118.96(15) . . ?
C21 C20 H20 120.5 . . ?
C20 C21 C25 118.3(4) . . ?
C20 C21 C25A 119.1(4) . . ?
C22 C21 C20 121.72(16) . . ?
C22 C21 C25 119.9(4) . . ?
C22 C21 C25A 118.9(4) . . ?
C21 C22 H22 120.9 . . ?
C23 C22 C21 118.21(15) . . ?
C23 C22 H22 120.9 . . ?
C22 C23 C24 121.58(15) . . ?
C22 C23 C26 120.62(15) . . ?
C24 C23 C26 117.80(16) . . ?
C19 C24 H24 120.3 . . ?
C23 C24 C19 119.38(15) . . ?
C23 C24 H24 120.3 . . ?
F1 C25 C21 113.9(12) . . ?
F2 C25 F1 106.2(8) . . ?
F2 C25 C21 109.4(9) . . ?
F3 C25 F1 106.7(8) . . ?
F3 C25 F2 107.2(7) . . ?
F3 C25 C21 113.1(6) . . ?
F4 C26 F5 106.88(16) . . ?
F4 C26 F6 107.22(16) . . ?
F4 C26 C23 113.09(16) . . ?
F5 C26 C23 111.98(15) . . ?
F6 C26 F5 106.22(17) . . ?
F6 C26 C23 111.07(15) . . ?
C28 C27 N4 122.34(14) . . ?
C28 C27 C32 120.23(14) . . ?
C32 C27 N4 117.30(14) . . ?
C27 C28 H28 120.5 . . ?
C27 C28 C29 118.93(14) . . ?
C29 C28 H28 120.5 . . ?
C28 C29 C33 118.5(5) . . ?
C28 C29 C33A 117.6(3) . . ?
C30 C29 C28 121.68(15) . . ?
C30 C29 C33 119.7(5) . . ?
C30 C29 C33A 120.6(3) . . ?
C29 C30 H30 120.8 . . ?
C29 C30 C31 118.45(15) . . ?
C31 C30 H30 120.8 . . ?
C30 C31 C34 118.92(14) . . ?
C32 C31 C30 121.10(14) . . ?
C32 C31 C34 119.98(15) . . ?
C27 C32 H32 120.2 . . ?
C31 C32 C27 119.57(15) . . ?
C31 C32 H32 120.2 . . ?
F7 C33 F9 107.0(11) . . ?
F7 C33 C29 113.5(17) . . ?
F8 C33 F7 107.9(11) . . ?
F8 C33 F9 107.0(10) . . ?
F8 C33 C29 108.9(15) . . ?
F9 C33 C29 112.2(9) . . ?
F10 C34 F11 106.59(15) . . ?
F10 C34 F12 108.09(15) . . ?
F10 C34 C31 112.91(14) . . ?
F11 C34 C31 111.59(14) . . ?
F12 C34 F11 105.44(15) . . ?
F12 C34 C31 111.79(14) . . ?
C35 O5 H5 109.5 . . ?
O5 C35 C36 118.48(14) . . ?
O6 C35 O5 118.81(14) . . ?
O6 C35 C36 122.71(15) . . ?
C35 C36 H36A 109.5 . . ?
C35 C36 H36B 109.5 . . ?
C35 C36 H36C 109.5 . . ?
H36A C36 H36B 109.5 . . ?
H36A C36 H36C 109.5 . . ?
H36B C36 H36C 109.5 . . ?
C37 O7 H7 109.5 . . ?
O7 C37 C38 118.53(13) . . ?
O8 C37 O7 118.87(14) . . ?
O8 C37 C38 122.58(14) . . ?
C37 C38 H38A 109.5 . . ?
C37 C38 H38B 109.5 . . ?
C37 C38 H38C 109.5 . . ?
H38A C38 H38B 109.5 . . ?
H38A C38 H38C 109.5 . . ?
H38B C38 H38C 109.5 . . ?
F3A C25A C21 111.7(7) . . ?
F1A C25A C21 109.8(12) . . ?
F1A C25A F3A 106.5(8) . . ?
F2A C25A C21 114.0(8) . . ?
F2A C25A F3A 107.1(7) . . ?
F2A C25A F1A 107.3(8) . . ?
F9A C33A C29 113.1(4) . . ?
F9A C33A F8A 106.1(4) . . ?
F7A C33A C29 111.0(8) . . ?
F7A C33A F9A 107.2(5) . . ?
F7A C33A F8A 105.9(5) . . ?
F8A C33A C29 113.0(7) . . ?

loop_
_geom_bond_atom_site_label_1
_geom_bond_atom_site_label_2
_geom_bond_distance
_geom_bond_site_symmetry_2
_geom_bond_publ_flag
Fe1 C9 2.0427(15) . ?
Fe1 C10 2.0388(16) . ?
Fe1 C11 2.0546(17) . ?
Fe1 C12 2.0507(17) . ?
Fe1 C13 2.0562(16) . ?
Fe1 C14 2.0409(15) . ?
Fe1 C15 2.0413(16) . ?
Fe1 C16 2.0442(16) . ?
Fe1 C17 2.0507(16) . ?
Fe1 C18 2.0539(16) . ?
F1 C25 1.350(9) . ?
F2 C25 1.335(9) . ?
F3 C25 1.334(8) . ?
F4 C26 1.320(2) . ?
F5 C26 1.339(2) . ?
F6 C26 1.329(2) . ?
F7 C33 1.330(12) . ?
F8 C33 1.328(13) . ?
F9 C33 1.335(11) . ?
F10 C34 1.322(2) . ?
F11 C34 1.345(2) . ?
F12 C34 1.337(2) . ?
O1 C2 1.228(2) . ?
O2 C3 1.214(2) . ?
O3 C6 1.211(2) . ?
O4 C7 1.233(2) . ?
N1 H1 0.8800 . ?
N1 C1 1.332(2) . ?
N1 C9 1.411(2) . ?
N2 H2 0.8800 . ?
N2 C4 1.341(2) . ?
N2 C19 1.412(2) . ?
N3 H3 0.8800 . ?
N3 C5 1.324(2) . ?
N3 C14 1.412(2) . ?
N4 H4 0.8800 . ?
N4 C8 1.346(2) . ?
N4 C27 1.409(2) . ?
C1 C2 1.465(2) . ?
C1 C4 1.423(2) . ?
C2 C3 1.495(2) . ?
C3 C4 1.486(2) . ?
C5 C6 1.497(2) . ?
C5 C8 1.420(2) . ?
C6 C7 1.509(2) . ?
C7 C8 1.453(2) . ?
C9 C10 1.426(2) . ?
C9 C13 1.431(2) . ?
C10 H10 0.9500 . ?
C10 C11 1.427(2) . ?
C11 H11 0.9500 . ?
C11 C12 1.424(3) . ?
C12 H12 0.9500 . ?
C12 C13 1.428(2) . ?
C13 H13 0.9500 . ?
C14 C15 1.425(2) . ?
C14 C18 1.426(2) . ?
C15 H15 0.9500 . ?
C15 C16 1.429(2) . ?
C16 H16 0.9500 . ?
C16 C17 1.423(3) . ?
C17 H17 0.9500 . ?
C17 C18 1.429(2) . ?
C18 H18 0.9500 . ?
C19 C20 1.391(2) . ?
C19 C24 1.390(2) . ?
C20 H20 0.9500 . ?
C20 C21 1.392(2) . ?
C21 C22 1.385(2) . ?
C21 C25 1.507(7) . ?
C21 C25A 1.506(7) . ?
C22 H22 0.9500 . ?
C22 C23 1.382(3) . ?
C23 C24 1.388(2) . ?
C23 C26 1.505(2) . ?
C24 H24 0.9500 . ?
C27 C28 1.390(2) . ?
C27 C32 1.398(2) . ?
C28 H28 0.9500 . ?
C28 C29 1.393(2) . ?
C29 C30 1.388(2) . ?
C29 C33 1.506(9) . ?
C29 C33A 1.503(4) . ?
C30 H30 0.9500 . ?
C30 C31 1.390(2) . ?
C31 C32 1.386(2) . ?
C31 C34 1.505(2) . ?
C32 H32 0.9500 . ?
O5 H5 0.8400 . ?
O5 C35 1.313(2) . ?
O6 C35 1.225(2) . ?
C35 C36 1.496(2) . ?
C36 H36A 0.9800 . ?
C36 H36B 0.9800 . ?
C36 H36C 0.9800 . ?
O7 H7 0.8400 . ?
O7 C37 1.319(2) . ?
O8 C37 1.2225(19) . ?
C37 C38 1.496(2) . ?
C38 H38A 0.9800 . ?
C38 H38B 0.9800 . ?
C38 H38C 0.9800 . ?
F3A C25A 1.339(8) . ?
C25A F1A 1.337(9) . ?
C25A F2A 1.335(9) . ?
F9A C33A 1.337(5) . ?
F7A C33A 1.335(6) . ?
C33A F8A 1.346(6) . ?

loop_
_geom_hbond_atom_site_label_D
_geom_hbond_atom_site_label_H
_geom_hbond_atom_site_label_A
_geom_hbond_distance_DH
_geom_hbond_distance_HA
_geom_hbond_distance_DA
_geom_hbond_angle_DHA
_geom_hbond_site_symmetry_A
_geom_hbond_publ_flag
N1 H1 O6 0.88 1.95 2.8016(17) 162.8 . yes
N2 H2 O6 0.88 1.95 2.8062(17) 162.6 . yes
N3 H3 O8 0.88 1.92 2.7684(17) 162.2 . yes
N4 H4 O8 0.88 1.99 2.8177(17) 156.3 . yes
O5 H5 O1 0.84 1.78 2.6142(16) 175.1 1_655 yes
O7 H7 O4 0.84 1.77 2.6056(16) 176.6 1_455 yes

loop_
_geom_torsion_atom_site_label_1
_geom_torsion_atom_site_label_2
_geom_torsion_atom_site_label_3
_geom_torsion_atom_site_label_4
_geom_torsion
_geom_torsion_site_symmetry_1
_geom_torsion_site_symmetry_2
_geom_torsion_site_symmetry_3
_geom_torsion_site_symmetry_4
_geom_torsion_publ_flag
Fe1 C9 C10 C11 -60.23(11) . . . . ?
Fe1 C9 C13 C12 59.47(11) . . . . ?
Fe1 C10 C11 C12 -58.91(12) . . . . ?
Fe1 C11 C12 C13 -59.10(12) . . . . ?
Fe1 C12 C13 C9 -59.23(11) . . . . ?
Fe1 C14 C15 C16 59.84(11) . . . . ?
Fe1 C14 C18 C17 -59.33(11) . . . . ?
Fe1 C15 C16 C17 59.15(12) . . . . ?
Fe1 C16 C17 C18 59.16(11) . . . . ?
Fe1 C17 C18 C14 59.09(11) . . . . ?
O1 C2 C3 O2 2.9(3) . . . . ?
O1 C2 C3 C4 -176.66(19) . . . . ?
O2 C3 C4 N2 -3.0(4) . . . . ?
O2 C3 C4 C1 179.4(2) . . . . ?
O3 C6 C7 O4 -5.4(3) . . . . ?
O3 C6 C7 C8 178.38(19) . . . . ?
O4 C7 C8 N4 2.6(3) . . . . ?
O4 C7 C8 C5 -173.37(19) . . . . ?
N1 C1 C2 O1 -1.5(3) . . . . ?
N1 C1 C2 C3 -179.04(19) . . . . ?
N1 C1 C4 N2 1.3(3) . . . . ?
N1 C1 C4 C3 179.24(17) . . . . ?
N1 C9 C10 Fe1 -122.06(14) . . . . ?
N1 C9 C10 C11 177.72(14) . . . . ?
N1 C9 C13 Fe1 122.57(16) . . . . ?
N1 C9 C13 C12 -177.96(15) . . . . ?
N2 C19 C20 C21 -179.42(15) . . . . ?
N2 C19 C24 C23 179.80(14) . . . . ?
N3 C5 C6 O3 3.4(3) . . . . ?
N3 C5 C6 C7 -175.46(19) . . . . ?
N3 C5 C8 N4 -0.7(3) . . . . ?
N3 C5 C8 C7 175.57(16) . . . . ?
N3 C14 C15 Fe1 123.92(16) . . . . ?
N3 C14 C15 C16 -176.24(15) . . . . ?
N3 C14 C18 Fe1 -124.03(14) . . . . ?
N3 C14 C18 C17 176.64(14) . . . . ?
N4 C27 C28 C29 176.73(15) . . . . ?
N4 C27 C32 C31 -175.38(14) . . . . ?
C1 N1 C9 Fe1 76.3(2) . . . . ?
C1 N1 C9 C10 164.25(15) . . . . ?
C1 N1 C9 C13 -17.2(3) . . . . ?
C1 C2 C3 O2 -179.4(2) . . . . ?
C1 C2 C3 C4 0.97(11) . . . . ?
C2 C1 C4 N2 -176.89(16) . . . . ?
C2 C1 C4 C3 1.02(12) . . . . ?
C2 C3 C4 N2 176.60(19) . . . . ?
C2 C3 C4 C1 -1.00(12) . . . . ?
C4 N2 C19 C20 -163.57(15) . . . . ?
C4 N2 C19 C24 17.6(2) . . . . ?
C4 C1 C2 O1 176.5(2) . . . . ?
C4 C1 C2 C3 -1.01(12) . . . . ?
C5 N3 C14 Fe1 76.3(2) . . . . ?
C5 N3 C14 C15 -17.4(3) . . . . ?
C5 N3 C14 C18 165.96(15) . . . . ?
C5 C6 C7 O4 173.50(19) . . . . ?
C5 C6 C7 C8 -2.75(11) . . . . ?
C6 C5 C8 N4 -179.20(17) . . . . ?
C6 C5 C8 C7 -2.92(12) . . . . ?
C6 C7 C8 N4 178.83(19) . . . . ?
C6 C7 C8 C5 2.89(12) . . . . ?
C8 N4 C27 C28 19.3(2) . . . . ?
C8 N4 C27 C32 -164.91(15) . . . . ?
C8 C5 C6 O3 -178.4(2) . . . . ?
C8 C5 C6 C7 2.81(11) . . . . ?
C9 N1 C1 C2 -3.4(3) . . . . ?
C9 N1 C1 C4 179.22(15) . . . . ?
C9 C10 C11 Fe1 59.90(11) . . . . ?
C9 C10 C11 C12 1.00(19) . . . . ?
C10 C9 C13 Fe1 -58.73(11) . . . . ?
C10 C9 C13 C12 0.75(18) . . . . ?
C10 C11 C12 Fe1 58.56(12) . . . . ?
C10 C11 C12 C13 -0.54(19) . . . . ?
C11 C12 C13 Fe1 59.10(12) . . . . ?
C11 C12 C13 C9 -0.12(18) . . . . ?
C13 C9 C10 Fe1 59.14(11) . . . . ?
C13 C9 C10 C11 -1.09(18) . . . . ?
C14 N3 C5 C6 -4.1(3) . . . . ?
C14 N3 C5 C8 178.13(15) . . . . ?
C14 C15 C16 Fe1 -59.79(11) . . . . ?
C14 C15 C16 C17 -0.63(18) . . . . ?
C15 C14 C18 Fe1 58.80(11) . . . . ?
C15 C14 C18 C17 -0.53(18) . . . . ?
C15 C16 C17 Fe1 -58.85(11) . . . . ?
C15 C16 C17 C18 0.31(19) . . . . ?
C16 C17 C18 Fe1 -58.95(11) . . . . ?
C16 C17 C18 C14 0.13(18) . . . . ?
C18 C14 C15 Fe1 -59.12(11) . . . . ?
C18 C14 C15 C16 0.72(18) . . . . ?
C19 N2 C4 C1 175.81(15) . . . . ?
C19 N2 C4 C3 -1.1(3) . . . . ?
C19 C20 C21 C22 -0.3(3) . . . . ?
C19 C20 C21 C25 175.9(6) . . . . ?
C19 C20 C21 C25A -174.4(6) . . . . ?
C20 C19 C24 C23 1.0(2) . . . . ?
C20 C21 C22 C23 0.7(3) . . . . ?
C20 C21 C25 F1 -35.6(11) . . . . ?
C20 C21 C25 F2 83.0(10) . . . . ?
C20 C21 C25 F3 -157.5(7) . . . . ?
C20 C21 C25A F3A -173.5(7) . . . . ?
C20 C21 C25A F1A -55.5(11) . . . . ?
C20 C21 C25A F2A 65.0(10) . . . . ?
C21 C22 C23 C24 -0.3(3) . . . . ?
C21 C22 C23 C26 178.97(16) . . . . ?
C22 C21 C25 F1 140.7(8) . . . . ?
C22 C21 C25 F2 -100.7(8) . . . . ?
C22 C21 C25 F3 18.8(10) . . . . ?
C22 C21 C25A F3A 12.3(9) . . . . ?
C22 C21 C25A F1A 130.3(8) . . . . ?
C22 C21 C25A F2A -109.3(7) . . . . ?
C22 C23 C24 C19 -0.6(3) . . . . ?
C22 C23 C26 F4 4.6(3) . . . . ?
C22 C23 C26 F5 -116.26(19) . . . . ?
C22 C23 C26 F6 125.18(18) . . . . ?
C24 C19 C20 C21 -0.5(2) . . . . ?
C24 C23 C26 F4 -176.15(16) . . . . ?
C24 C23 C26 F5 63.0(2) . . . . ?
C24 C23 C26 F6 -55.5(2) . . . . ?
C25 C21 C22 C23 -175.5(6) . . . . ?
C26 C23 C24 C19 -179.83(15) . . . . ?
C27 N4 C8 C5 -162.26(16) . . . . ?
C27 N4 C8 C7 23.1(3) . . . . ?
C27 C28 C29 C30 -1.4(3) . . . . ?
C27 C28 C29 C33 174.4(9) . . . . ?
C27 C28 C29 C33A -178.0(4) . . . . ?
C28 C27 C32 C31 0.5(2) . . . . ?
C28 C29 C30 C31 0.2(3) . . . . ?
C28 C29 C33 F7 -53.3(15) . . . . ?
C28 C29 C33 F8 66.9(14) . . . . ?
C28 C29 C33 F9 -174.8(11) . . . . ?
C28 C29 C33A F9A 167.4(6) . . . . ?
C28 C29 C33A F7A -72.0(7) . . . . ?
C28 C29 C33A F8A 46.9(7) . . . . ?
C29 C30 C31 C32 1.4(2) . . . . ?
C29 C30 C31 C34 -178.77(16) . . . . ?
C30 C29 C33 F7 122.6(11) . . . . ?
C30 C29 C33 F8 -117.2(11) . . . . ?
C30 C29 C33 F9 1.1(16) . . . . ?
C30 C29 C33A F9A -9.2(7) . . . . ?
C30 C29 C33A F7A 111.4(6) . . . . ?
C30 C29 C33A F8A -129.8(5) . . . . ?
C30 C31 C32 C27 -1.8(2) . . . . ?
C30 C31 C34 F10 159.57(16) . . . . ?
C30 C31 C34 F11 -80.4(2) . . . . ?
C30 C31 C34 F12 37.4(2) . . . . ?
C32 C27 C28 C29 1.1(2) . . . . ?
C32 C31 C34 F10 -20.6(2) . . . . ?
C32 C31 C34 F11 99.40(18) . . . . ?
C32 C31 C34 F12 -142.79(16) . . . . ?
C33 C29 C30 C31 -175.6(9) . . . . ?
C34 C31 C32 C27 178.42(15) . . . . ?
C25A C21 C22 C23 174.8(6) . . . . ?
C33A C29 C30 C31 176.7(4) . . . . ?

loop_
_exptl_oxdiff_crystal_face_indexfrac_h
_exptl_oxdiff_crystal_face_indexfrac_k
_exptl_oxdiff_crystal_face_indexfrac_l
_exptl_oxdiff_crystal_face_x
_exptl_oxdiff_crystal_face_y
_exptl_oxdiff_crystal_face_z
-0.0019 -0.0016 0.9984 0.0622 -0.0402 -0.0765
0.0019 0.0016 -0.9984 -0.0622 0.0402 0.0765
0.0031 -0.9973 -0.9997 -0.1587 -0.0151 0.0271
-0.9991 -1.0023 -0.0034 -0.0101 -0.1702 0.0240
0.9991 1.0023 0.0034 0.0101 0.1702 -0.0240
0.0001 4.9991 -2.9885 0.2961 0.3973 0.4767
-2.9968 4.9919 -4.9914 0.4311 0.1331 0.8500
